data_7037012
loop_
_publ_author_name
'Sevastianova, Tatiana N.'
'Bodensteiner, Michael'
'Maulieva, Albina F.'
'Davydova, Elena I.'
'Virovets, Alexander V.'
'Peresypkina, Eugenia V.'
'Bal\'azs, G\'abor'
'Gra\&sl, Christian'
'Seidl, Michael'
'Scheer, Manfred'
'Frenking, Gernot'
'Berezovskaya, Ekaterina A.'
'Kazakov, Igor V.'
'Khoroshilova, Olesya V.'
'Timoshkin, Alexey Y.'

_publ_section_title
;
 Versatile structures of group 13 metal halide complexes with 4,4'-bipy:
 from 1D coordination polymers to 2D and 3D metal-organic frameworks.
;
_journal_issue 47
_journal_name_full 'Dalton transactions (Cambridge, England : 2003)'
_journal_page_first 20648
_journal_page_last 20658
_journal_paper_doi 10.1039/c5dt03192c
_journal_volume 44
_journal_year 2015
_chemical_formula_moiety 'C10 H8 Cl6 Ga2 N2'
_chemical_formula_sum 'C10 H8 Cl6 Ga2 N2'
_chemical_formula_weight 508.32
_space_group_crystal_system orthorhombic
_space_group_IT_number 61
_space_group_name_Hall '-P 2ac 2ab'
_space_group_name_H-M_alt 'P b c a'
_symmetry_space_group_name_Hall '-P 2ac 2ab'
_symmetry_space_group_name_H-M 'P b c a'
_atom_sites_solution_hydrogens geom
_audit_creation_date 2015-09-17
_audit_creation_method
;
Olex2 1.2-alpha
(compiled 2015.09.16 svn.r3215 for OlexSys, GUI svn.r5097)
;
_audit_update_record
;
2015-09-23 deposited with the CCDC.
2015-10-29 downloaded from the CCDC.
;
_cell_angle_alpha 90
_cell_angle_beta 90
_cell_angle_gamma 90
_cell_formula_units_Z 8
_cell_length_a 15.5909(7)
_cell_length_b 11.9714(6)
_cell_length_c 18.6015(8)
_cell_measurement_reflns_used 3263
_cell_measurement_temperature 123.05(10)
_cell_measurement_theta_max 29.2065
_cell_measurement_theta_min 3.1121
_cell_volume 3471.9(3)
_computing_cell_refinement
;
CrysAlisPro, Agilent Technologies,
Version 1.171.35.19 (release 27-10-2011 CrysAlis171 .NET)
(compiled Oct 27 2011,15:02:11)
;
_computing_data_collection
;
CrysAlisPro, Agilent Technologies,
Version 1.171.35.19 (release 27-10-2011 CrysAlis171 .NET)
(compiled Oct 27 2011,15:02:11)
;
_computing_data_reduction
;
CrysAlisPro, Agilent Technologies,
Version 1.171.35.19 (release 27-10-2011 CrysAlis171 .NET)
(compiled Oct 27 2011,15:02:11)
;
_computing_molecular_graphics 'Olex2 (Dolomanov et al., 2009)'
_computing_publication_material 'Olex2 (Dolomanov et al., 2009)'
_computing_structure_refinement 'ShelXL (Sheldrick, 2015)'
_computing_structure_solution 'SIR97 (Burla et al., 2007)'
_diffrn_ambient_temperature 123.05(10)
_diffrn_detector_area_resol_mean 5.2715
_diffrn_measured_fraction_theta_full 0.991
_diffrn_measured_fraction_theta_max 0.833
_diffrn_measurement_details
;
  1 omega  -89.00   17.00   1.0000   17.0000
omega____ theta____ kappa____ phi______ frames
    -      -11.5783  -19.0000   60.0000 106
;
_diffrn_measurement_device_type 'Xcalibur, Ruby, Gemini ultra'
_diffrn_measurement_method '\w scans'
_diffrn_orient_matrix_UB_11 -0.0183486000
_diffrn_orient_matrix_UB_12 -0.0240591000
_diffrn_orient_matrix_UB_13 0.0312543000
_diffrn_orient_matrix_UB_21 0.0092135000
_diffrn_orient_matrix_UB_22 -0.0541133000
_diffrn_orient_matrix_UB_23 -0.0134777000
_diffrn_orient_matrix_UB_31 0.0406002000
_diffrn_orient_matrix_UB_32 0.0013754000
_diffrn_orient_matrix_UB_33 0.0172057000
_diffrn_radiation_monochromator graphite
_diffrn_radiation_type MoK\a
_diffrn_radiation_wavelength 0.71073
_diffrn_reflns_av_R_equivalents 0.0256
_diffrn_reflns_av_unetI/netI 0.0389
_diffrn_reflns_laue_measured_fraction_full 0.991
_diffrn_reflns_laue_measured_fraction_max 0.833
_diffrn_reflns_limit_h_max 20
_diffrn_reflns_limit_h_min -14
_diffrn_reflns_limit_k_max 8
_diffrn_reflns_limit_k_min -14
_diffrn_reflns_limit_l_max 25
_diffrn_reflns_limit_l_min -15
_diffrn_reflns_number 8910
_diffrn_reflns_point_group_measured_fraction_full 0.991
_diffrn_reflns_point_group_measured_fraction_max 0.833
_diffrn_reflns_theta_full 26.500
_diffrn_reflns_theta_max 29.271
_diffrn_reflns_theta_min 3.118
_diffrn_source 'Enhance (Mo) X-ray Source'
_exptl_absorpt_coefficient_mu 4.016
_exptl_absorpt_correction_T_max 1.00000
_exptl_absorpt_correction_T_min 0.77008
_exptl_absorpt_correction_type multi-scan
_exptl_absorpt_process_details
;
CrysAlisPro, Agilent Technologies,
Version 1.171.35.19 (release 27-10-2011 CrysAlis171 .NET)
(compiled Oct 27 2011,15:02:11)
Empirical absorption correction using spherical harmonics,
 implemented in SCALE3 ABSPACK scaling algorithm.
;
_exptl_crystal_colour colourless
_exptl_crystal_colour_primary colourless
_exptl_crystal_density_diffrn 1.945
_exptl_crystal_description block
_exptl_crystal_F_000 1968
_exptl_crystal_size_max 0.49
_exptl_crystal_size_mid 0.37
_exptl_crystal_size_min 0.28
_refine_diff_density_max 0.468
_refine_diff_density_min -0.393
_refine_diff_density_rms 0.081
_refine_ls_extinction_method none
_refine_ls_goodness_of_fit_ref 1.033
_refine_ls_hydrogen_treatment constr
_refine_ls_matrix_type full
_refine_ls_number_parameters 181
_refine_ls_number_reflns 3942
_refine_ls_number_restraints 0
_refine_ls_restrained_S_all 1.033
_refine_ls_R_factor_all 0.0403
_refine_ls_R_factor_gt 0.0280
_refine_ls_shift/su_max 0.002
_refine_ls_shift/su_mean 0.000
_refine_ls_structure_factor_coef Fsqd
_refine_ls_weighting_details 'w=1/[\s^2^(Fo^2^)+(0.0189P)^2^] where P=(Fo^2^+2Fc^2^)/3'
_refine_ls_weighting_scheme calc
_refine_ls_wR_factor_gt 0.0522
_refine_ls_wR_factor_ref 0.0559
_reflns_Friedel_coverage 0.000
_reflns_number_gt 3227
_reflns_number_total 3942
_reflns_threshold_expression 'I > 2\s(I)'
_cod_data_source_file c5dt03192c2.cif
_cod_data_source_block 2
_cod_depositor_comments 'Adding full bibliography for 7037006--7037016.cif.'
_cod_database_code 7037012
_shelx_space_group_comment
;
The symmetry employed for this shelxl refinement is uniquely defined
by the following loop, which should always be used as a source of
symmetry information in preference to the above space-group names.
They are only intended as comments.
;
_reflns_odcompleteness_completeness 98.80
_reflns_odcompleteness_iscentric 1
_reflns_odcompleteness_theta 26.32
_olex2_refinement_description
;
1. Fixed Uiso
 At 1.2 times of:
  All C(H) groups
2.a Aromatic/amide H refined with riding coordinates:
 C1(H1), C2(H2), C4(H4), C5(H5), C6(H6), C7(H7), C9(H9), C10(H10)
;
_shelx_shelxl_version_number 2014/7
_olex2_submission_special_instructions 'No special instructions were received'

loop_
_space_group_symop_operation_xyz
'x, y, z'
'-x+1/2, -y, z+1/2'
'x+1/2, -y+1/2, -z'
'-x, y+1/2, -z+1/2'
'-x, -y, -z'
'x-1/2, y, -z-1/2'
'-x-1/2, y-1/2, z'
'x, -y-1/2, z-1/2'

loop_
_atom_site_label
_atom_site_type_symbol
_atom_site_fract_x
_atom_site_fract_y
_atom_site_fract_z
_atom_site_U_iso_or_equiv
_atom_site_adp_type
_atom_site_occupancy
_atom_site_site_symmetry_order
_atom_site_calc_flag
_atom_site_refinement_flags_posn
C1 C 0.25916(14) 0.3412(2) 0.84218(12) 0.0189(5) Uani 1 1 d .
H1 H 0.2328 0.4021 0.8180 0.023 Uiso 1 1 calc R
C2 C 0.34749(14) 0.3352(2) 0.84439(13) 0.0199(5) Uani 1 1 d .
H2 H 0.3814 0.3922 0.8231 0.024 Uiso 1 1 calc R
C3 C 0.38612(14) 0.2452(2) 0.87796(11) 0.0159(5) Uani 1 1 d .
C4 C 0.33441(14) 0.1654(2) 0.91021(12) 0.0190(5) Uani 1 1 d .
H4 H 0.3593 0.1033 0.9342 0.023 Uiso 1 1 calc R
C5 C 0.24700(15) 0.1770(2) 0.90728(12) 0.0199(5) Uani 1 1 d .
H5 H 0.2120 0.1224 0.9300 0.024 Uiso 1 1 calc R
C6 C 0.62259(15) 0.2991(2) 0.90073(12) 0.0173(5) Uani 1 1 d .
H6 H 0.6595 0.3566 0.9176 0.021 Uiso 1 1 calc R
C7 C 0.53541(14) 0.3160(2) 0.90229(12) 0.0165(5) Uani 1 1 d .
H7 H 0.5126 0.3844 0.9196 0.020 Uiso 1 1 calc R
C8 C 0.48117(14) 0.2323(2) 0.87838(11) 0.0147(5) Uani 1 1 d .
C9 C 0.51713(14) 0.1338(2) 0.85339(12) 0.0170(5) Uani 1 1 d .
H9 H 0.4814 0.0748 0.8369 0.020 Uiso 1 1 calc R
C10 C 0.60475(14) 0.1221(2) 0.85254(12) 0.0175(5) Uani 1 1 d .
H10 H 0.6290 0.0546 0.8349 0.021 Uiso 1 1 calc R
N1 N 0.20916(12) 0.26317(17) 0.87327(9) 0.0171(4) Uani 1 1 d .
N2 N 0.65704(12) 0.20375(16) 0.87607(9) 0.0151(4) Uani 1 1 d .
Cl1 Cl 0.03346(4) 0.11467(6) 0.88848(4) 0.03940(19) Uani 1 1 d .
Cl2 Cl 0.05206(4) 0.35999(6) 0.77416(3) 0.02491(15) Uani 1 1 d .
Cl3 Cl 0.06009(4) 0.39273(5) 0.96334(3) 0.02185(14) Uani 1 1 d .
Cl4 Cl 0.80553(4) 0.07489(5) 0.97282(3) 0.02364(14) Uani 1 1 d .
Cl5 Cl 0.84153(4) 0.33669(6) 0.88530(4) 0.03272(17) Uani 1 1 d .
Cl6 Cl 0.80687(4) 0.08650(6) 0.77947(3) 0.03141(17) Uani 1 1 d .
Ga1 Ga 0.08215(2) 0.28142(2) 0.87484(2) 0.01667(8) Uani 1 1 d .
Ga2 Ga 0.78265(2) 0.17502(2) 0.87821(2) 0.01645(8) Uani 1 1 d .

loop_
_atom_site_aniso_label
_atom_site_aniso_U_11
_atom_site_aniso_U_22
_atom_site_aniso_U_33
_atom_site_aniso_U_23
_atom_site_aniso_U_13
_atom_site_aniso_U_12
C1 0.0206(12) 0.0151(14) 0.0210(12) 0.0032(10) -0.0008(11) 0.0016(10)
C2 0.0200(12) 0.0156(15) 0.0240(12) 0.0053(11) 0.0013(11) -0.0015(10)
C3 0.0186(11) 0.0163(14) 0.0128(11) -0.0030(10) 0.0011(10) 0.0004(10)
C4 0.0215(12) 0.0157(14) 0.0200(12) 0.0048(10) 0.0005(11) 0.0042(10)
C5 0.0227(12) 0.0152(14) 0.0218(12) 0.0041(10) 0.0038(11) 0.0005(10)
C6 0.0239(12) 0.0134(14) 0.0145(11) -0.0015(10) -0.0024(11) 0.0004(10)
C7 0.0223(12) 0.0105(13) 0.0167(11) -0.0008(9) 0.0006(10) 0.0032(10)
C8 0.0192(11) 0.0141(14) 0.0107(10) 0.0060(10) -0.0001(10) 0.0023(10)
C9 0.0193(11) 0.0123(14) 0.0193(11) 0.0001(10) 0.0000(10) -0.0017(10)
C10 0.0224(12) 0.0089(13) 0.0213(12) -0.0025(10) 0.0023(11) -0.0005(10)
N1 0.0173(9) 0.0146(12) 0.0194(10) -0.0003(9) 0.0014(8) 0.0007(8)
N2 0.0181(10) 0.0123(11) 0.0148(9) 0.0001(8) 0.0006(8) 0.0009(8)
Cl1 0.0262(3) 0.0138(4) 0.0782(6) 0.0027(3) 0.0045(4) -0.0049(3)
Cl2 0.0263(3) 0.0309(4) 0.0176(3) -0.0031(3) -0.0035(3) 0.0026(3)
Cl3 0.0257(3) 0.0227(4) 0.0172(3) -0.0004(2) 0.0023(3) 0.0036(3)
Cl4 0.0286(3) 0.0205(4) 0.0219(3) 0.0030(3) -0.0027(3) 0.0037(3)
Cl5 0.0223(3) 0.0172(4) 0.0587(5) 0.0037(3) 0.0026(3) -0.0044(3)
Cl6 0.0314(3) 0.0382(5) 0.0246(3) -0.0076(3) 0.0078(3) 0.0041(3)
Ga1 0.01543(13) 0.01229(16) 0.02230(15) -0.00062(11) 0.00154(11) -0.00001(10)
Ga2 0.01586(13) 0.01375(16) 0.01974(14) 0.00078(11) 0.00157(11) 0.00102(10)

loop_
_atom_type_symbol
_atom_type_description
_atom_type_scat_dispersion_real
_atom_type_scat_dispersion_imag
_atom_type_scat_source
C C 0.0033 0.0016 'International Tables Vol C Tables 4.2.6.8 and 6.1.1.4'
H H 0.0000 0.0000 'International Tables Vol C Tables 4.2.6.8 and 6.1.1.4'
N N 0.0061 0.0033 'International Tables Vol C Tables 4.2.6.8 and 6.1.1.4'
Cl Cl 0.1484 0.1585 'International Tables Vol C Tables 4.2.6.8 and 6.1.1.4'
Ga Ga 0.2307 1.6083 'International Tables Vol C Tables 4.2.6.8 and 6.1.1.4'

loop_
_geom_angle_atom_site_label_1
_geom_angle_atom_site_label_2
_geom_angle_atom_site_label_3
_geom_angle
C2 C1 H1 119.0
N1 C1 H1 119.0
N1 C1 C2 121.9(2)
C1 C2 H2 120.4
C1 C2 C3 119.2(2)
C3 C2 H2 120.4
C2 C3 C4 118.6(2)
C2 C3 C8 121.1(2)
C4 C3 C8 120.3(2)
C3 C4 H4 120.3
C5 C4 C3 119.5(2)
C5 C4 H4 120.3
C4 C5 H5 118.9
N1 C5 C4 122.1(2)
N1 C5 H5 118.9
C7 C6 H6 119.1
N2 C6 H6 119.1
N2 C6 C7 121.8(2)
C6 C7 H7 120.3
C6 C7 C8 119.4(2)
C8 C7 H7 120.3
C7 C8 C3 122.3(2)
C7 C8 C9 118.4(2)
C9 C8 C3 119.2(2)
C8 C9 H9 120.2
C10 C9 C8 119.6(2)
C10 C9 H9 120.2
C9 C10 H10 119.2
N2 C10 C9 121.6(2)
N2 C10 H10 119.2
C1 N1 Ga1 120.37(16)
C5 N1 C1 118.6(2)
C5 N1 Ga1 120.84(16)
C6 N2 C10 119.1(2)
C6 N2 Ga2 122.28(16)
C10 N2 Ga2 118.50(16)
N1 Ga1 Cl1 104.52(6)
N1 Ga1 Cl2 104.62(5)
N1 Ga1 Cl3 103.81(6)
Cl2 Ga1 Cl1 115.61(3)
Cl3 Ga1 Cl1 115.42(3)
Cl3 Ga1 Cl2 111.22(3)
N2 Ga2 Cl4 105.97(5)
N2 Ga2 Cl5 105.45(6)
N2 Ga2 Cl6 103.92(5)
Cl5 Ga2 Cl4 112.33(3)
Cl5 Ga2 Cl6 114.90(3)
Cl6 Ga2 Cl4 113.14(3)

loop_
_geom_bond_atom_site_label_1
_geom_bond_atom_site_label_2
_geom_bond_distance
C1 H1 0.9500
C1 C2 1.380(3)
C1 N1 1.347(3)
C2 H2 0.9500
C2 C3 1.383(3)
C3 C4 1.386(3)
C3 C8 1.490(3)
C4 H4 0.9500
C4 C5 1.371(3)
C5 H5 0.9500
C5 N1 1.346(3)
C6 H6 0.9500
C6 C7 1.374(3)
C6 N2 1.343(3)
C7 H7 0.9500
C7 C8 1.384(3)
C8 C9 1.386(3)
C9 H9 0.9500
C9 C10 1.373(3)
C10 H10 0.9500
C10 N2 1.346(3)
N1 Ga1 1.9924(18)
N2 Ga2 1.9888(18)
Cl1 Ga1 2.1506(7)
Cl2 Ga1 2.1476(6)
Cl3 Ga1 2.1457(6)
Cl4 Ga2 2.1590(6)
Cl5 Ga2 2.1461(7)
Cl6 Ga2 2.1539(7)

loop_
_geom_torsion_atom_site_label_1
_geom_torsion_atom_site_label_2
_geom_torsion_atom_site_label_3
_geom_torsion_atom_site_label_4
_geom_torsion
C1 C2 C3 C4 -1.9(3)
C1 C2 C3 C8 176.8(2)
C2 C1 N1 C5 -0.1(3)
C2 C1 N1 Ga1 175.47(17)
C2 C3 C4 C5 0.8(3)
C2 C3 C8 C7 53.7(3)
C2 C3 C8 C9 -125.6(2)
C3 C4 C5 N1 0.7(4)
C3 C8 C9 C10 179.0(2)
C4 C3 C8 C7 -127.6(2)
C4 C3 C8 C9 53.1(3)
C4 C5 N1 C1 -1.0(3)
C4 C5 N1 Ga1 -176.60(17)
C6 C7 C8 C3 -179.5(2)
C6 C7 C8 C9 -0.1(3)
C7 C6 N2 C10 -0.3(3)
C7 C6 N2 Ga2 -176.73(16)
C7 C8 C9 C10 -0.4(3)
C8 C3 C4 C5 -177.9(2)
C8 C9 C10 N2 0.6(3)
C9 C10 N2 C6 -0.2(3)
C9 C10 N2 Ga2 176.30(17)
N1 C1 C2 C3 1.6(4)
N2 C6 C7 C8 0.5(3)
